data_7060409
loop_
_publ_author_name
'Bag, Riya'
'Sikdar, Yeasin'
'Saha, Pinaki'
'Ghosh, Prasanta'
'Drew, Michael G. B.'
'Tang, Jinkui'
'Goswami, Sanchita'

_publ_section_title
;
 Enhancement of the coordinating flexibility in a Schiff--Mannich combo
 ligand: forced generation of a new NiII--Ophenoxo--LnIII--Oalkoxo--LnIII
 array (Ln = Gd, Tb, Dy and Ho)
;
_journal_issue 11
_journal_name_full 'New Journal of Chemistry'
_journal_page_first 5258
_journal_page_last 5265
_journal_paper_doi 10.1039/D0NJ05812B
_journal_volume 45
_journal_year 2021
_chemical_formula_sum 'C28 H42 Cl2 N4 Ni O14'
_chemical_formula_weight 788.26
_space_group_crystal_system triclinic
_space_group_IT_number 2
_space_group_name_Hall '-P 1'
_space_group_name_H-M_alt 'P -1'
_atom_sites_solution_hydrogens mixed
_audit_creation_method SHELXL-2016/6
_audit_update_record
;
2021-02-03 deposited with the CCDC.	2021-02-11 downloaded from the CCDC.
;
_cell_angle_alpha 82.674(2)
_cell_angle_beta 68.567(2)
_cell_angle_gamma 76.004(2)
_cell_formula_units_Z 2
_cell_length_a 11.4638(7)
_cell_length_b 12.0205(8)
_cell_length_c 14.4633(9)
_cell_measurement_reflns_used 20941
_cell_measurement_temperature 296(2)
_cell_measurement_theta_max 24.997
_cell_measurement_theta_min 1.514
_cell_volume 1798.5(2)
_computing_cell_refinement 'Bruker SAINT'
_computing_data_collection 'Bruker APEX3'
_computing_data_reduction 'Bruker SAINT'
_computing_molecular_graphics 'Olex2 1.3 (Dolomanov et al., 2009)'
_computing_publication_material 'Olex2 1.3 (Dolomanov et al., 2009)'
_computing_structure_refinement 'SHELXL-2016/6 (Sheldrick, 2016)'
_computing_structure_solution 'SHELXT 2014/5 (Sheldrick, 2014)'
_diffrn_ambient_temperature 296(2)
_diffrn_measured_fraction_theta_full 0.996
_diffrn_measured_fraction_theta_max 0.996
_diffrn_measurement_device_type 'Bruker Apex II'
_diffrn_measurement_method 'phi and omega scan'
_diffrn_radiation_type MoK\a
_diffrn_radiation_wavelength 0.71073
_diffrn_reflns_av_R_equivalents 0.0233
_diffrn_reflns_av_unetI/netI 0.0244
_diffrn_reflns_Laue_measured_fraction_full 0.996
_diffrn_reflns_Laue_measured_fraction_max 0.996
_diffrn_reflns_limit_h_max 13
_diffrn_reflns_limit_h_min -13
_diffrn_reflns_limit_k_max 13
_diffrn_reflns_limit_k_min -14
_diffrn_reflns_limit_l_max 17
_diffrn_reflns_limit_l_min -17
_diffrn_reflns_number 20941
_diffrn_reflns_point_group_measured_fraction_full 0.996
_diffrn_reflns_point_group_measured_fraction_max 0.996
_diffrn_reflns_theta_full 24.997
_diffrn_reflns_theta_max 24.997
_diffrn_reflns_theta_min 1.514
_exptl_absorpt_coefficient_mu 0.757
_exptl_absorpt_correction_T_max 0.894
_exptl_absorpt_correction_T_min 0.798
_exptl_absorpt_correction_type multi-scan
_exptl_absorpt_process_details SADABS
_exptl_crystal_colour Orange
_exptl_crystal_density_diffrn 1.456
_exptl_crystal_density_method 'not measured'
_exptl_crystal_description Block
_exptl_crystal_F_000 824
_exptl_crystal_size_max 0.28
_exptl_crystal_size_mid 0.22
_exptl_crystal_size_min 0.17
_refine_diff_density_max 1.129
_refine_diff_density_min -0.593
_refine_diff_density_rms 0.113
_refine_ls_extinction_method none
_refine_ls_goodness_of_fit_ref 1.106
_refine_ls_hydrogen_treatment constr
_refine_ls_matrix_type full
_refine_ls_number_parameters 451
_refine_ls_number_reflns 6310
_refine_ls_number_restraints 76
_refine_ls_restrained_S_all 1.129
_refine_ls_R_factor_all 0.0902
_refine_ls_R_factor_gt 0.0787
_refine_ls_shift/su_max 0.004
_refine_ls_shift/su_mean 0.000
_refine_ls_structure_factor_coef Fsqd
_refine_ls_weighting_details 'w=1/[\s^2^(Fo^2^)+(0.1987P)^2^+0.6309P] where P=(Fo^2^+2Fc^2^)/3'
_refine_ls_weighting_scheme calc
_refine_ls_wR_factor_gt 0.2523
_refine_ls_wR_factor_ref 0.2682
_reflns_Friedel_coverage 0.000
_reflns_number_gt 5231
_reflns_number_total 6335
_reflns_threshold_expression 'I > 2\s(I)'
_cod_data_source_file d0nj05812b2.cif
_cod_data_source_block a3
_cod_depositor_comments 'Adding full bibliography for 7060408--7060412.cif.'
_cod_database_code 7060409
_shelx_shelxl_version_number 2016/6
_shelx_space_group_comment
;
The symmetry employed for this shelxl refinement is uniquely defined
by the following loop, which should always be used as a source of
symmetry information in preference to the above space-group names.
They are only intended as comments.
;

loop_
_space_group_symop_operation_xyz
'x, y, z'
'-x, -y, -z'

loop_
_atom_site_label
_atom_site_type_symbol
_atom_site_fract_x
_atom_site_fract_y
_atom_site_fract_z
_atom_site_U_iso_or_equiv
_atom_site_adp_type
_atom_site_occupancy
_atom_site_site_symmetry_order
_atom_site_calc_flag
_atom_site_refinement_flags_posn
_atom_site_refinement_flags_adp
_atom_site_refinement_flags_occupancy
_atom_site_disorder_assembly
_atom_site_disorder_group
Ni1 Ni 0.51789(5) 0.48423(4) 0.36928(4) 0.0499(3) Uani 1 1 d . . . . .
N1 N 0.6258(4) 0.8312(3) 0.1544(3) 0.0626(9) Uani 1 1 d . . . . .
H1N H 0.554277 0.791410 0.180690 0.075 Uiso 1 1 calc R U . . .
N2 N 0.6561(4) 0.3629(3) 0.3368(3) 0.0632(10) Uani 1 1 d . . . . .
N3 N 0.1375(4) 0.8352(4) 0.3246(3) 0.0668(10) Uani 1 1 d . . . . .
H3N H 0.044871 0.841170 0.356711 0.080 Uiso 1 1 calc R U . . .
N4 N 0.4303(4) 0.3794(3) 0.4545(3) 0.0637(10) Uani 1 1 d . . . . .
O1 O 0.6082(3) 0.5932(2) 0.2935(2) 0.0545(7) Uani 1 1 d . . . . .
C10A C 0.6438(9) 0.8551(11) -0.0291(6) 0.152(4) Uani 0.359(8) 1 d D . P A 1
H10A H 0.551308 0.864670 -0.001041 0.182 Uiso 0.359(8) 1 calc R U P A 1
H10B H 0.663763 0.930659 -0.047233 0.182 Uiso 0.359(8) 1 calc R U P A 1
O2A O 0.6904(15) 0.7919(13) -0.1118(11) 0.120(2) Uiso 0.359(8) 1 d D U P A 1
H2A H 0.630604 0.783991 -0.126835 0.144 Uiso 0.359(8) 1 calc R U P A 1
C10B C 0.6438(9) 0.8551(11) -0.0291(6) 0.152(4) Uani 0.641(8) 1 d D . P A 2
H10C H 0.644348 0.936311 -0.034792 0.182 Uiso 0.641(8) 1 calc R U P A 2
H10D H 0.694109 0.822947 -0.093530 0.182 Uiso 0.641(8) 1 calc R U P A 2
O2B O 0.5205(9) 0.8409(8) -0.0015(7) 0.120(2) Uiso 0.641(8) 1 d D U P A 2
H2B H 0.521255 0.773972 -0.008024 0.144 Uiso 0.641(8) 1 calc R U P A 2
C12A C 0.5213(7) 1.0044(5) 0.2607(6) 0.0964(19) Uani 0.618(17) 1 d D . P B 1
H12A H 0.472102 1.082021 0.258641 0.116 Uiso 0.618(17) 1 calc R U P B 1
H12B H 0.593317 1.007797 0.279557 0.116 Uiso 0.618(17) 1 calc R U P B 1
O3A O 0.4395(9) 0.9343(9) 0.3371(8) 0.0991(19) Uiso 0.618(17) 1 d D U P B 1
H3A H 0.380566 0.976616 0.377090 0.149 Uiso 0.618(17) 1 calc R U P B 1
C12B C 0.5213(7) 1.0044(5) 0.2607(6) 0.0964(19) Uani 0.382(17) 1 d D . P B 2
H12C H 0.581301 0.975677 0.295594 0.116 Uiso 0.382(17) 1 calc R U P B 2
H12D H 0.503012 1.087607 0.257653 0.116 Uiso 0.382(17) 1 calc R U P B 2
O3B O 0.4147(14) 0.9641(15) 0.3030(14) 0.0991(19) Uiso 0.382(17) 1 d D U P B 2
H3B H 0.354931 1.016326 0.329589 0.149 Uiso 0.382(17) 1 calc R U P B 2
O4 O 0.3741(3) 0.6023(2) 0.3919(2) 0.0541(7) Uani 1 1 d . . . . .
O5 O 0.4120(3) 0.7319(3) 0.2147(3) 0.0726(9) Uani 1 1 d . . . . .
H5O H 0.418172 0.675265 0.252109 0.109 Uiso 1 1 calc R U . . .
C25A C 0.0733(11) 0.9983(9) 0.2180(8) 0.140(3) Uani 0.661(11) 1 d D U P C 1
H25A H -0.013825 0.988015 0.252534 0.168 Uiso 0.661(11) 1 calc R U P C 1
H25B H 0.107060 0.961478 0.154831 0.168 Uiso 0.661(11) 1 calc R U P C 1
O6A O 0.0769(13) 1.1215(11) 0.2027(10) 0.182(4) Uiso 0.661(11) 1 d D U P C 1
H6A H 0.111243 1.137783 0.238437 0.274 Uiso 0.661(11) 1 calc R U P C 1
C25B C 0.0733(11) 0.9983(9) 0.2180(8) 0.140(3) Uani 0.339(11) 1 d D U P C 2
H25C H -0.011767 0.982015 0.249537 0.168 Uiso 0.339(11) 1 calc R U P C 2
H25D H 0.065662 1.080633 0.207363 0.168 Uiso 0.339(11) 1 calc R U P C 2
O6B O 0.138(2) 0.943(2) 0.1282(16) 0.182(4) Uiso 0.339(11) 1 d D U P C 2
H6B H 0.113154 0.978991 0.084676 0.274 Uiso 0.339(11) 1 calc R U P C 2
C1 C 0.7327(4) 0.5760(4) 0.2417(3) 0.0509(9) Uani 1 1 d . . . . .
C2 C 0.7881(4) 0.6709(4) 0.1986(3) 0.0569(10) Uani 1 1 d . . . . .
C3 C 0.9181(4) 0.6547(4) 0.1430(3) 0.0621(11) Uani 1 1 d . . . . .
H3 H 0.952531 0.719084 0.116266 0.075 Uiso 1 1 calc R U . . .
C4 C 0.9995(4) 0.5468(5) 0.1251(3) 0.0660(12) Uani 1 1 d . . . . .
C5 C 0.9453(5) 0.4549(5) 0.1692(4) 0.0641(12) Uani 1 1 d . . . . .
H5 H 0.997184 0.381642 0.160066 0.077 Uiso 1 1 calc R U . . .
C6 C 0.8136(4) 0.4662(4) 0.2281(3) 0.0568(10) Uani 1 1 d . . . . .
C7 C 1.1390(5) 0.5337(6) 0.0619(4) 0.0870(17) Uani 1 1 d . . . . .
H7A H 1.187483 0.465203 0.083298 0.131 Uiso 1 1 calc R U . . .
H7B H 1.169306 0.598970 0.068445 0.131 Uiso 1 1 calc R U . . .
H7C H 1.149081 0.528393 -0.006386 0.131 Uiso 1 1 calc R U . . .
C8 C 0.7105(5) 0.7911(4) 0.2164(3) 0.0591(10) Uani 1 1 d . . . . .
H8A H 0.768481 0.842827 0.202755 0.071 Uiso 1 1 calc R U . . .
H8B H 0.657079 0.796004 0.286102 0.071 Uiso 1 1 calc R U . . .
C9 C 0.7011(7) 0.7973(7) 0.0456(5) 0.102(2) Uani 1 1 d . . . . .
C11 C 0.5705(7) 0.9581(5) 0.1603(5) 0.0931(18) Uani 1 1 d . . . . .
H11A H 0.636148 0.998080 0.117319 0.112 Uiso 1 1 calc R U . B 1
H11B H 0.500935 0.975574 0.134195 0.112 Uiso 1 1 calc R U . B 1
C13 C 0.7711(5) 0.3656(4) 0.2763(4) 0.0649(12) Uani 1 1 d . . . . .
H13 H 0.830353 0.296264 0.263467 0.078 Uiso 1 1 calc R U . . .
C14 C 0.2572(4) 0.6012(4) 0.4565(3) 0.0521(9) Uani 1 1 d . . . . .
C15 C 0.1624(4) 0.7031(4) 0.4687(3) 0.0565(10) Uani 1 1 d . . . . .
C16 C 0.0391(5) 0.7038(5) 0.5388(3) 0.0654(12) Uani 1 1 d . . . . .
H16 H -0.022090 0.772098 0.547830 0.079 Uiso 1 1 calc R U . . .
C17 C 0.0049(5) 0.6062(5) 0.5954(3) 0.0700(13) Uani 1 1 d . . . . .
C18 C 0.0965(5) 0.5077(5) 0.5819(3) 0.0652(12) Uani 1 1 d . . . . .
H18 H 0.074995 0.441161 0.617638 0.078 Uiso 1 1 calc R U . . .
C19 C 0.2227(5) 0.5034(4) 0.5156(3) 0.0578(10) Uani 1 1 d . . . . .
C20 C -0.1305(5) 0.6134(7) 0.6695(4) 0.0884(17) Uani 1 1 d . . . . .
H20A H -0.130851 0.552377 0.719292 0.133 Uiso 1 1 calc R U . . .
H20B H -0.186242 0.606648 0.635509 0.133 Uiso 1 1 calc R U . . .
H20C H -0.160096 0.685922 0.700607 0.133 Uiso 1 1 calc R U . . .
C21 C 0.1902(5) 0.8115(4) 0.4098(4) 0.0629(11) Uani 1 1 d . . . . .
H21A H 0.282234 0.805839 0.382796 0.075 Uiso 1 1 calc R U . . .
H21B H 0.152620 0.875347 0.453526 0.075 Uiso 1 1 calc R U . . .
C22 C 0.1809(5) 0.7400(5) 0.2559(4) 0.0768(14) Uani 1 1 d . . . . .
H22A H 0.119376 0.747694 0.222748 0.092 Uiso 1 1 calc R U . . .
H22B H 0.180231 0.668149 0.294953 0.092 Uiso 1 1 calc R U . . .
C23 C 0.3134(6) 0.7333(6) 0.1772(4) 0.0841(16) Uani 1 1 d . . . . .
H23A H 0.335474 0.664444 0.140672 0.101 Uiso 1 1 calc R U . . .
H23B H 0.310085 0.798573 0.130541 0.101 Uiso 1 1 calc R U . . .
C24 C 0.1521(7) 0.9514(6) 0.2770(7) 0.108(2) Uani 1 1 d . . . . .
H24B H 0.132312 1.003796 0.325713 0.129 Uiso 1 1 d . U . . .
H24A H 0.243814 0.943626 0.235085 0.129 Uiso 1 1 d . U . . .
C26 C 0.3120(5) 0.3972(4) 0.5096(4) 0.0659(12) Uani 1 1 d . . . . .
H26 H 0.281964 0.335586 0.548989 0.079 Uiso 1 1 calc R U . . .
C27 C 0.6254(7) 0.2493(5) 0.3753(6) 0.100(2) Uani 1 1 d . . . . .
H27A H 0.605296 0.215041 0.327231 0.119 Uiso 1 1 calc R U . . .
H27B H 0.697706 0.198039 0.388464 0.119 Uiso 1 1 calc R U . . .
C28 C 0.5165(7) 0.2689(5) 0.4654(6) 0.097(2) Uani 1 1 d . . . . .
H28A H 0.544753 0.270970 0.520653 0.116 Uiso 1 1 calc R U . . .
H28B H 0.470986 0.206945 0.479145 0.116 Uiso 1 1 calc R U . . .
Cl1 Cl 0.21792(12) 0.09070(11) 0.55165(12) 0.0817(4) Uani 1 1 d D . . . .
O11 O 0.1464(4) 0.1798(4) 0.6175(3) 0.0917(12) Uani 1 1 d D . . . .
O12 O 0.1314(5) 0.0314(5) 0.5438(5) 0.142(2) Uani 1 1 d D . . . .
O13 O 0.3197(6) 0.0254(6) 0.5726(7) 0.167(3) Uani 1 1 d D . . . .
O14 O 0.2719(6) 0.1468(6) 0.4534(4) 0.140(2) Uani 1 1 d D . . . .
Cl2 Cl 0.1550(4) 0.8669(3) 0.9283(3) 0.1113(12) Uani 0.563(4) 1 d D . P . .
O21 O 0.0625(10) 0.8181(9) 0.9241(8) 0.139(4) Uiso 0.563(4) 1 d D . P . .
O22 O 0.1250(12) 0.9828(9) 0.9132(9) 0.154(4) Uiso 0.563(4) 1 d D . P . .
O23 O 0.1864(16) 0.8377(14) 1.0077(11) 0.222(8) Uiso 0.563(4) 1 d D . P . .
O24 O 0.2632(14) 0.8282(15) 0.8457(12) 0.271(11) Uiso 0.563(4) 1 d D . P . .
Cl3 Cl 0.4986(5) 0.6149(5) -0.1275(3) 0.1216(18) Uani 0.437(4) 1 d D . P . .
O31 O 0.5484(13) 0.6110(12) -0.0595(9) 0.128(4) Uiso 0.437(4) 1 d D . P . .
O32 O 0.413(2) 0.550(2) -0.1032(17) 0.285(15) Uiso 0.437(4) 1 d D . P . .
O33 O 0.594(2) 0.573(3) -0.2118(14) 0.337(19) Uiso 0.437(4) 1 d D . P . .
O34 O 0.450(3) 0.7217(16) -0.148(2) 0.34(2) Uiso 0.437(4) 1 d D . P . .
H9A H 0.718486 0.716550 0.051115 0.402 Uiso 1 1 d . U . . .
H9B H 0.780396 0.821618 0.032574 0.402 Uiso 1 1 d . U . . .

loop_
_atom_site_aniso_label
_atom_site_aniso_U_11
_atom_site_aniso_U_22
_atom_site_aniso_U_33
_atom_site_aniso_U_23
_atom_site_aniso_U_13
_atom_site_aniso_U_12
Ni1 0.0656(4) 0.0373(4) 0.0555(4) 0.0050(2) -0.0314(3) -0.0143(2)
N1 0.076(2) 0.049(2) 0.070(2) 0.0063(17) -0.0368(19) -0.0121(17)
N2 0.082(3) 0.0363(18) 0.081(3) 0.0078(17) -0.042(2) -0.0144(17)
N3 0.061(2) 0.063(2) 0.077(3) 0.0154(19) -0.0320(19) -0.0118(18)
N4 0.082(3) 0.042(2) 0.075(2) 0.0098(17) -0.034(2) -0.0228(18)
O1 0.0589(16) 0.0404(15) 0.0645(17) 0.0050(12) -0.0251(13) -0.0093(12)
C10A 0.130(7) 0.220(11) 0.104(6) -0.052(7) -0.062(5) 0.022(7)
C10B 0.130(7) 0.220(11) 0.104(6) -0.052(7) -0.062(5) 0.022(7)
C12A 0.110(5) 0.055(3) 0.134(6) -0.013(3) -0.059(4) -0.005(3)
C12B 0.110(5) 0.055(3) 0.134(6) -0.013(3) -0.059(4) -0.005(3)
O4 0.0597(16) 0.0440(15) 0.0580(16) 0.0065(12) -0.0214(13) -0.0131(12)
O5 0.075(2) 0.071(2) 0.072(2) 0.0172(17) -0.0332(17) -0.0146(17)
C25A 0.140(3) 0.140(3) 0.140(3) -0.0053(7) -0.0489(13) -0.0292(10)
C25B 0.140(3) 0.140(3) 0.140(3) -0.0053(7) -0.0489(13) -0.0292(10)
C1 0.061(2) 0.048(2) 0.051(2) 0.0048(17) -0.0314(18) -0.0090(18)
C2 0.064(2) 0.058(3) 0.055(2) 0.0046(19) -0.0305(19) -0.0122(19)
C3 0.068(3) 0.067(3) 0.059(2) 0.010(2) -0.031(2) -0.021(2)
C4 0.057(2) 0.084(3) 0.060(3) -0.003(2) -0.028(2) -0.009(2)
C5 0.063(3) 0.064(3) 0.064(3) -0.007(2) -0.029(2) 0.001(2)
C6 0.067(3) 0.053(2) 0.056(2) -0.0015(19) -0.033(2) -0.006(2)
C7 0.058(3) 0.121(5) 0.074(3) -0.007(3) -0.018(2) -0.011(3)
C8 0.072(3) 0.050(2) 0.063(2) 0.0096(19) -0.029(2) -0.022(2)
C9 0.119(5) 0.106(5) 0.082(4) -0.002(3) -0.055(4) 0.007(4)
C11 0.113(5) 0.057(3) 0.120(5) 0.010(3) -0.068(4) -0.001(3)
C13 0.076(3) 0.044(2) 0.079(3) 0.000(2) -0.038(3) -0.003(2)
C14 0.068(2) 0.055(2) 0.0439(19) 0.0027(17) -0.0264(18) -0.0236(19)
C15 0.069(3) 0.058(3) 0.050(2) -0.0028(18) -0.0266(19) -0.017(2)
C16 0.068(3) 0.078(3) 0.052(2) -0.006(2) -0.025(2) -0.009(2)
C17 0.073(3) 0.100(4) 0.043(2) 0.002(2) -0.020(2) -0.032(3)
C18 0.078(3) 0.077(3) 0.049(2) 0.012(2) -0.026(2) -0.033(3)
C19 0.076(3) 0.060(3) 0.049(2) 0.0052(19) -0.030(2) -0.029(2)
C20 0.070(3) 0.126(5) 0.064(3) 0.004(3) -0.012(2) -0.032(3)
C21 0.068(3) 0.056(3) 0.068(3) -0.008(2) -0.028(2) -0.008(2)
C22 0.089(3) 0.091(4) 0.067(3) 0.014(3) -0.043(3) -0.033(3)
C23 0.086(4) 0.107(5) 0.067(3) 0.007(3) -0.038(3) -0.022(3)
C24 0.088(4) 0.082(4) 0.147(6) 0.047(4) -0.053(4) -0.017(3)
C26 0.089(3) 0.057(3) 0.061(3) 0.017(2) -0.033(2) -0.032(2)
C27 0.096(4) 0.042(3) 0.144(6) 0.018(3) -0.030(4) -0.012(3)
C28 0.108(5) 0.044(3) 0.135(6) 0.026(3) -0.043(4) -0.024(3)
Cl1 0.0684(7) 0.0606(8) 0.1208(11) -0.0198(7) -0.0361(7) -0.0087(6)
O11 0.101(3) 0.080(3) 0.090(3) -0.018(2) -0.022(2) -0.025(2)
O12 0.118(4) 0.138(5) 0.185(6) -0.079(4) -0.027(4) -0.057(4)
O13 0.118(4) 0.123(5) 0.255(9) 0.044(5) -0.092(5) -0.002(4)
O14 0.128(4) 0.161(5) 0.097(3) 0.003(3) -0.001(3) -0.033(4)
Cl2 0.130(3) 0.102(2) 0.130(3) 0.0284(19) -0.074(2) -0.047(2)
Cl3 0.114(3) 0.164(5) 0.091(3) 0.009(3) -0.040(2) -0.037(3)

loop_
_atom_type_symbol
_atom_type_description
_atom_type_scat_dispersion_real
_atom_type_scat_dispersion_imag
_atom_type_scat_source
C C 0.0033 0.0016 'International Tables Vol C Tables 4.2.6.8 and 6.1.1.4'
H H 0.0000 0.0000 'International Tables Vol C Tables 4.2.6.8 and 6.1.1.4'
N N 0.0061 0.0033 'International Tables Vol C Tables 4.2.6.8 and 6.1.1.4'
O O 0.0106 0.0060 'International Tables Vol C Tables 4.2.6.8 and 6.1.1.4'
Cl Cl 0.1484 0.1585 'International Tables Vol C Tables 4.2.6.8 and 6.1.1.4'
Ni Ni 0.3393 1.1124 'International Tables Vol C Tables 4.2.6.8 and 6.1.1.4'

loop_
_geom_angle_atom_site_label_1
_geom_angle_atom_site_label_2
_geom_angle_atom_site_label_3
_geom_angle
_geom_angle_site_symmetry_1
_geom_angle_site_symmetry_3
_geom_angle_publ_flag
N2 Ni1 N4 85.43(18) . . ?
N2 Ni1 O4 174.15(15) . . ?
N4 Ni1 O4 94.40(16) . . ?
N2 Ni1 O1 95.13(16) . . ?
N4 Ni1 O1 174.87(15) . . ?
O4 Ni1 O1 85.56(13) . . ?
C11 N1 C8 112.0(4) . . ?
C11 N1 C9 111.2(5) . . ?
C8 N1 C9 110.0(4) . . ?
C11 N1 H1N 107.8 . . ?
C8 N1 H1N 107.8 . . ?
C9 N1 H1N 107.8 . . ?
C13 N2 C27 117.9(4) . . ?
C13 N2 Ni1 126.9(3) . . ?
C27 N2 Ni1 114.7(4) . . ?
C22 N3 C24 116.0(5) . . ?
C22 N3 C21 114.5(4) . . ?
C24 N3 C21 110.1(5) . . ?
C22 N3 H3N 105.0 . . ?
C24 N3 H3N 105.0 . . ?
C21 N3 H3N 105.0 . . ?
C26 N4 C28 119.6(4) . . ?
C26 N4 Ni1 127.4(3) . . ?
C28 N4 Ni1 112.5(4) . . ?
C1 O1 Ni1 126.9(3) . . ?
O2A C10A C9 110.2(11) . . ?
O2A C10A H10A 109.6 . . ?
C9 C10A H10A 109.6 . . ?
O2A C10A H10B 109.6 . . ?
C9 C10A H10B 109.6 . . ?
H10A C10A H10B 108.1 . . ?
C10A O2A H2A 109.5 . . ?
O2B C10B C9 109.8(9) . . ?
O2B C10B H10C 109.7 . . ?
C9 C10B H10C 109.7 . . ?
O2B C10B H10D 109.7 . . ?
C9 C10B H10D 109.7 . . ?
H10C C10B H10D 108.2 . . ?
C10B O2B H2B 109.5 . . ?
C11 C12A O3A 112.8(6) . . ?
C11 C12A H12A 109.0 . . ?
O3A C12A H12A 109.0 . . ?
C11 C12A H12B 109.0 . . ?
O3A C12A H12B 109.0 . . ?
H12A C12A H12B 107.8 . . ?
C12A O3A H3A 109.5 . . ?
O3B C12B C11 101.4(9) . . ?
O3B C12B H12C 111.5 . . ?
C11 C12B H12C 111.5 . . ?
O3B C12B H12D 111.5 . . ?
C11 C12B H12D 111.5 . . ?
H12C C12B H12D 109.3 . . ?
C12B O3B H3B 109.5 . . ?
C14 O4 Ni1 127.2(3) . . ?
C23 O5 H5O 109.5 . . ?
C24 C25A O6A 105.0(10) . . ?
C24 C25A H25A 110.7 . . ?
O6A C25A H25A 110.7 . . ?
C24 C25A H25B 110.7 . . ?
O6A C25A H25B 110.7 . . ?
H25A C25A H25B 108.8 . . ?
C25A O6A H6A 109.5 . . ?
O6B C25B C24 103.8(14) . . ?
O6B C25B H25C 111.0 . . ?
C24 C25B H25C 111.0 . . ?
O6B C25B H25D 111.0 . . ?
C24 C25B H25D 111.0 . . ?
H25C C25B H25D 109.0 . . ?
C25B O6B H6B 109.5 . . ?
O1 C1 C2 119.2(4) . . ?
O1 C1 C6 123.0(4) . . ?
C2 C1 C6 117.8(4) . . ?
C3 C2 C1 120.1(4) . . ?
C3 C2 C8 118.8(4) . . ?
C1 C2 C8 120.9(4) . . ?
C2 C3 C4 123.4(5) . . ?
C2 C3 H3 118.3 . . ?
C4 C3 H3 118.3 . . ?
C5 C4 C3 116.1(4) . . ?
C5 C4 C7 122.6(5) . . ?
C3 C4 C7 121.3(5) . . ?
C4 C5 C6 123.0(5) . . ?
C4 C5 H5 118.5 . . ?
C6 C5 H5 118.5 . . ?
C1 C6 C13 122.6(4) . . ?
C1 C6 C5 119.6(5) . . ?
C13 C6 C5 117.7(4) . . ?
C4 C7 H7A 109.5 . . ?
C4 C7 H7B 109.5 . . ?
H7A C7 H7B 109.5 . . ?
C4 C7 H7C 109.5 . . ?
H7A C7 H7C 109.5 . . ?
H7B C7 H7C 109.5 . . ?
C2 C8 N1 114.5(4) . . ?
C2 C8 H8A 108.6 . . ?
N1 C8 H8A 108.6 . . ?
C2 C8 H8B 108.6 . . ?
N1 C8 H8B 108.6 . . ?
H8A C8 H8B 107.6 . . ?
C10B C9 N1 116.3(6) . . ?
C10A C9 N1 116.3(6) . . ?
C10B C9 H9A 118.3(8) . . ?
C10A C9 H9A 118.3(8) . . ?
N1 C9 H9A 102.7(6) . . ?
C10B C9 H9B 108.5(8) . . ?
C10A C9 H9B 108.5(8) . . ?
N1 C9 H9B 101.7(6) . . ?
H9A C9 H9B 107.8(7) . . ?
C12B C11 N1 115.9(5) . . ?
C12A C11 N1 115.9(5) . . ?
C12A C11 H11A 108.3 . . ?
N1 C11 H11A 108.3 . . ?
C12A C11 H11B 108.3 . . ?
N1 C11 H11B 108.3 . . ?
H11A C11 H11B 107.4 . . ?
N2 C13 C6 125.0(4) . . ?
N2 C13 H13 117.5 . . ?
C6 C13 H13 117.5 . . ?
O4 C14 C15 118.8(4) . . ?
O4 C14 C19 123.4(4) . . ?
C15 C14 C19 117.8(4) . . ?
C16 C15 C14 119.3(4) . . ?
C16 C15 C21 119.1(4) . . ?
C14 C15 C21 121.6(4) . . ?
C17 C16 C15 122.6(5) . . ?
C17 C16 H16 118.7 . . ?
C15 C16 H16 118.7 . . ?
C18 C17 C16 117.6(5) . . ?
C18 C17 C20 122.8(5) . . ?
C16 C17 C20 119.6(5) . . ?
C17 C18 C19 122.1(5) . . ?
C17 C18 H18 119.0 . . ?
C19 C18 H18 119.0 . . ?
C18 C19 C14 120.5(5) . . ?
C18 C19 C26 117.6(4) . . ?
C14 C19 C26 121.9(4) . . ?
C17 C20 H20A 109.5 . . ?
C17 C20 H20B 109.5 . . ?
H20A C20 H20B 109.5 . . ?
C17 C20 H20C 109.5 . . ?
H20A C20 H20C 109.5 . . ?
H20B C20 H20C 109.5 . . ?
C15 C21 N3 112.3(4) . . ?
C15 C21 H21A 109.1 . . ?
N3 C21 H21A 109.1 . . ?
C15 C21 H21B 109.1 . . ?
N3 C21 H21B 109.1 . . ?
H21A C21 H21B 107.9 . . ?
N3 C22 C23 115.4(5) . . ?
N3 C22 H22A 108.4 . . ?
C23 C22 H22A 108.4 . . ?
N3 C22 H22B 108.4 . . ?
C23 C22 H22B 108.4 . . ?
H22A C22 H22B 107.5 . . ?
O5 C23 C22 114.7(4) . . ?
O5 C23 H23A 108.6 . . ?
C22 C23 H23A 108.6 . . ?
O5 C23 H23B 108.6 . . ?
C22 C23 H23B 108.6 . . ?
H23A C23 H23B 107.6 . . ?
C25B C24 N3 115.3(7) . . ?
C25A C24 N3 115.3(7) . . ?
C25B C24 H24B 106.9(7) . . ?
C25A C24 H24B 106.9(7) . . ?
N3 C24 H24B 109.9(7) . . ?
C25B C24 H24A 109.9(8) . . ?
C25A C24 H24A 109.9(8) . . ?
N3 C24 H24A 106.1(5) . . ?
H24B C24 H24A 108.6(8) . . ?
N4 C26 C19 125.4(4) . . ?
N4 C26 H26 117.3 . . ?
C19 C26 H26 117.3 . . ?
C28 C27 N2 106.5(5) . . ?
C28 C27 H27A 110.4 . . ?
N2 C27 H27A 110.4 . . ?
C28 C27 H27B 110.4 . . ?
N2 C27 H27B 110.4 . . ?
H27A C27 H27B 108.6 . . ?
C27 C28 N4 109.3(5) . . ?
C27 C28 H28A 109.8 . . ?
N4 C28 H28A 109.8 . . ?
C27 C28 H28B 109.8 . . ?
N4 C28 H28B 109.8 . . ?
H28A C28 H28B 108.3 . . ?
O13 Cl1 O12 115.7(4) . . ?
O13 Cl1 O11 114.5(4) . . ?
O12 Cl1 O11 107.4(3) . . ?
O13 Cl1 O14 105.5(4) . . ?
O12 Cl1 O14 106.8(4) . . ?
O11 Cl1 O14 106.3(3) . . ?
O23 Cl2 O21 114.8(8) . . ?
O23 Cl2 O22 112.2(8) . . ?
O21 Cl2 O22 110.7(7) . . ?
O23 Cl2 O24 107.7(9) . . ?
O21 Cl2 O24 105.3(8) . . ?
O22 Cl2 O24 105.4(9) . . ?
O31 Cl3 O34 110.0(12) . . ?
O31 Cl3 O32 112.3(8) . . ?
O34 Cl3 O32 112.0(12) . . ?
O31 Cl3 O33 108.0(11) . . ?
O34 Cl3 O33 107.4(11) . . ?
O32 Cl3 O33 107.0(12) . . ?

loop_
_geom_bond_atom_site_label_1
_geom_bond_atom_site_label_2
_geom_bond_distance
_geom_bond_site_symmetry_2
_geom_bond_publ_flag
Ni1 N2 1.836(4) . ?
Ni1 N4 1.851(4) . ?
Ni1 O4 1.852(3) . ?
Ni1 O1 1.857(3) . ?
N1 C11 1.504(6) . ?
N1 C8 1.510(6) . ?
N1 C9 1.545(8) . ?
N1 H1N 0.9800 . ?
N2 C13 1.295(7) . ?
N2 C27 1.481(7) . ?
N3 C22 1.482(7) . ?
N3 C24 1.496(7) . ?
N3 C21 1.527(6) . ?
N3 H3N 0.9800 . ?
N4 C26 1.277(7) . ?
N4 C28 1.481(7) . ?
O1 C1 1.325(5) . ?
C10A O2A 1.364(13) . ?
C10A C9 1.480(10) . ?
C10A H10A 0.9700 . ?
C10A H10B 0.9700 . ?
O2A H2A 0.8200 . ?
C10B O2B 1.368(11) . ?
C10B C9 1.480(10) . ?
C10B H10C 0.9700 . ?
C10B H10D 0.9700 . ?
O2B H2B 0.8200 . ?
C12A C11 1.480(10) . ?
C12A O3A 1.483(11) . ?
C12A H12A 0.9700 . ?
C12A H12B 0.9700 . ?
O3A H3A 0.8200 . ?
C12B O3B 1.330(12) . ?
C12B C11 1.480(10) . ?
C12B H12C 0.9700 . ?
C12B H12D 0.9700 . ?
O3B H3B 0.8200 . ?
O4 C14 1.327(5) . ?
O5 C23 1.417(6) . ?
O5 H5O 0.8200 . ?
C25A C24 1.434(12) . ?
C25A O6A 1.478(12) . ?
C25A H25A 0.9700 . ?
C25A H25B 0.9700 . ?
O6A H6A 0.8200 . ?
C25B O6B 1.400(16) . ?
C25B C24 1.434(12) . ?
C25B H25C 0.9700 . ?
C25B H25D 0.9700 . ?
O6B H6B 0.8200 . ?
C1 C2 1.405(6) . ?
C1 C6 1.407(6) . ?
C2 C3 1.389(7) . ?
C2 C8 1.500(6) . ?
C3 C4 1.394(7) . ?
C3 H3 0.9300 . ?
C4 C5 1.370(8) . ?
C4 C7 1.504(7) . ?
C5 C6 1.419(7) . ?
C5 H5 0.9300 . ?
C6 C13 1.417(7) . ?
C7 H7A 0.9600 . ?
C7 H7B 0.9600 . ?
C7 H7C 0.9600 . ?
C8 H8A 0.9700 . ?
C8 H8B 0.9700 . ?
C9 H9A 0.942(8) . ?
C9 H9B 0.967(9) . ?
C11 H11A 0.9700 . ?
C11 H11B 0.9700 . ?
C13 H13 0.9300 . ?
C14 C15 1.408(6) . ?
C14 C19 1.411(6) . ?
C15 C16 1.406(7) . ?
C15 C21 1.498(7) . ?
C16 C17 1.395(8) . ?
C16 H16 0.9300 . ?
C17 C18 1.360(8) . ?
C17 C20 1.520(7) . ?
C18 C19 1.407(7) . ?
C18 H18 0.9300 . ?
C19 C26 1.420(7) . ?
C20 H20A 0.9600 . ?
C20 H20B 0.9600 . ?
C20 H20C 0.9600 . ?
C21 H21A 0.9700 . ?
C21 H21B 0.9700 . ?
C22 C23 1.520(8) . ?
C22 H22A 0.9700 . ?
C22 H22B 0.9700 . ?
C23 H23A 0.9700 . ?
C23 H23B 0.9700 . ?
C24 H24B 0.934(10) . ?
C24 H24A 0.991(7) . ?
C26 H26 0.9300 . ?
C27 C28 1.436(10) . ?
C27 H27A 0.9700 . ?
C27 H27B 0.9700 . ?
C28 H28A 0.9700 . ?
C28 H28B 0.9700 . ?
Cl1 O13 1.350(5) . ?
Cl1 O12 1.396(5) . ?
Cl1 O11 1.411(4) . ?
Cl1 O14 1.473(5) . ?
Cl2 O23 1.308(12) . ?
Cl2 O21 1.353(10) . ?
Cl2 O22 1.361(11) . ?
Cl2 O24 1.400(13) . ?
Cl3 O31 1.297(11) . ?
Cl3 O34 1.312(16) . ?
Cl3 O32 1.318(16) . ?
Cl3 O33 1.361(17) . ?

loop_
_geom_hbond_atom_site_label_D
_geom_hbond_atom_site_label_H
_geom_hbond_atom_site_label_A
_geom_hbond_distance_DH
_geom_hbond_distance_HA
_geom_hbond_distance_DA
_geom_hbond_angle_DHA
_geom_hbond_site_symmetry_A
N1 H1N O5 0.98 1.82 2.788(6) 170.7 .
N3 H3N Cl1 0.98 2.77 3.731(4) 167.3 2_566
N3 H3N O11 0.98 2.16 3.096(6) 159.6 2_566
N3 H3N O12 0.98 2.33 3.131(7) 138.0 2_566
O2A H2A Cl3 0.82 2.81 3.487(17) 140.6 .
O2B H2B Cl3 0.82 2.85 3.563(11) 146.6 .
O2B H2B O31 0.82 2.10 2.901(17) 166.6 .
C12A H12B O13 0.97 2.62 3.456(10) 144.2 2_666
O3A H3A Cl1 0.82 2.82 3.610(9) 163.2 1_565
O3A H3A O13 0.82 2.76 3.389(14) 135.2 1_565
O3A H3A O14 0.82 2.30 3.067(11) 155.7 1_565
C12B H12C O13 0.97 2.55 3.456(10) 155.8 2_666
O3B H3B O14 0.82 2.31 3.019(16) 145.5 1_565
O5 H5O O1 0.82 2.42 2.952(4) 123.7 .
O5 H5O O4 0.82 2.03 2.771(4) 149.8 .
C25A H25B O23 0.97 2.51 3.473(19) 170.8 1_554
O6B H6B Cl2 0.82 2.61 3.07(2) 116.4 1_554
O6B H6B O22 0.82 2.43 3.14(3) 145.6 1_554
O6B H6B O22 0.82 2.65 3.19(3) 124.8 2_576
C8 H8B O3A 0.97 2.55 3.143(10) 119.6 .
C21 H21A O3A 0.97 2.51 3.301(10) 139.0 .
C21 H21A O3B 0.97 2.61 3.321(14) 130.3 .
C21 H21A O5 0.97 2.49 3.100(6) 121.0 .
C21 H21B O12 0.97 2.34 3.270(7) 161.5 1_565
C23 H23B O2B 0.97 2.59 3.184(11) 119.7 .
C23 H23B O6B 0.97 2.29 3.00(3) 129.0 .
C23 H23B O23 0.97 2.59 3.263(14) 126.8 1_554
C24 H24A O3B 0.991(7) 2.562(19) 3.209(19) 122.7(6) .
C26 H26 O11 0.93 2.59 3.473(6) 158.7 .
C27 H27A O24 0.97 2.45 3.149(18) 128.8 2_666
C28 H28A O4 0.97 2.61 3.446(9) 144.2 2_666
